data_1564877
loop_
_publ_author_name
'Murphy, Jaime M.'
'Gaertner, Andrea A.E.'
'Owen, Amanda M.'
'Struder, Samantha'
'McMillen, Colin D.'
'Wetzler, Modi'
'Brumaghim, Julia L.'

_publ_section_title
;
 Coordination complexes of methimazole with copper: Controlling redox
 reactions and sulfur extrusion
;
_journal_name_full 'Inorganica Chimica Acta'
_journal_page_first 119568
_journal_paper_doi 10.1016/j.ica.2020.119568
_journal_volume 507
_journal_year 2020
_chemical_formula_sum 'C24 H36 B2 Cu2 F8 N12 S6'
_chemical_formula_weight 985.71
_space_group_crystal_system monoclinic
_space_group_IT_number 14
_space_group_name_Hall '-P 2ybc'
_space_group_name_H-M_alt 'P 1 21/c 1'
_atom_sites_solution_hydrogens geom
_atom_sites_solution_primary direct
_atom_sites_solution_secondary difmap
_audit_creation_method SHELXL-2014/7
_cell_angle_alpha 90
_cell_angle_beta 94.269(4)
_cell_angle_gamma 90
_cell_formula_units_Z 2
_cell_length_a 14.4704(17)
_cell_length_b 15.7849(17)
_cell_length_c 8.3677(10)
_cell_measurement_reflns_used 9735
_cell_measurement_temperature 100(2)
_cell_measurement_theta_max 33.20
_cell_measurement_theta_min 2.76
_cell_volume 1906.0(4)
_computing_cell_refinement 'Bruker SAINT'
_computing_data_collection 'Bruker APEX3'
_computing_data_reduction 'Bruker SAINT'
_computing_molecular_graphics 'Bruker SHELXTL'
_computing_publication_material 'Bruker SHELXTL'
_computing_structure_refinement 'SHELXL-2014 (Sheldrick 2014)'
_computing_structure_solution 'SHELXT-2014 (Sheldrick 2014)'
_diffrn_ambient_temperature 100(2)
_diffrn_measured_fraction_theta_full 0.997
_diffrn_measured_fraction_theta_max 0.998
_diffrn_measurement_device_type 'Bruker D8 Venture Photon 100'
_diffrn_measurement_method '\f and \w scans'
_diffrn_radiation_type MoK\a
_diffrn_radiation_wavelength 0.71073
_diffrn_reflns_av_R_equivalents 0.0323
_diffrn_reflns_av_unetI/netI 0.0152
_diffrn_reflns_Laue_measured_fraction_full 0.997
_diffrn_reflns_Laue_measured_fraction_max 0.998
_diffrn_reflns_limit_h_max 20
_diffrn_reflns_limit_h_min -20
_diffrn_reflns_limit_k_max 22
_diffrn_reflns_limit_k_min -22
_diffrn_reflns_limit_l_max 12
_diffrn_reflns_limit_l_min -12
_diffrn_reflns_number 58706
_diffrn_reflns_point_group_measured_fraction_full 0.997
_diffrn_reflns_point_group_measured_fraction_max 0.998
_diffrn_reflns_theta_full 25.242
_diffrn_reflns_theta_max 30.997
_diffrn_reflns_theta_min 2.761
_diffrn_source 'Incoatec I\mS'
_exptl_absorpt_coefficient_mu 1.523
_exptl_absorpt_correction_T_max 1.0000
_exptl_absorpt_correction_T_min 0.7816
_exptl_absorpt_correction_type multi-scan
_exptl_absorpt_process_details 'SADABS, Bruker'
_exptl_crystal_colour gold
_exptl_crystal_density_diffrn 1.718
_exptl_crystal_density_meas .
_exptl_crystal_density_method .
_exptl_crystal_description plate
_exptl_crystal_F_000 1000
_exptl_crystal_size_max 0.416
_exptl_crystal_size_mid 0.401
_exptl_crystal_size_min 0.027
_exptl_transmission_factor_max .
_exptl_transmission_factor_min .
_refine_diff_density_max 0.418
_refine_diff_density_min -0.459
_refine_diff_density_rms 0.083
_refine_ls_extinction_coef .
_refine_ls_extinction_method none
_refine_ls_goodness_of_fit_ref 1.109
_refine_ls_hydrogen_treatment constr
_refine_ls_matrix_type full
_refine_ls_number_parameters 247
_refine_ls_number_reflns 6050
_refine_ls_number_restraints 0
_refine_ls_restrained_S_all 1.109
_refine_ls_R_factor_all 0.0242
_refine_ls_R_factor_gt 0.0216
_refine_ls_shift/su_max 0.001
_refine_ls_shift/su_mean 0.000
_refine_ls_structure_factor_coef Fsqd
_refine_ls_weighting_details 'w=1/[\s^2^(Fo^2^)+(0.0285P)^2^+0.9749P] where P=(Fo^2^+2Fc^2^)/3'
_refine_ls_weighting_scheme calc
_refine_ls_wR_factor_gt 0.0593
_refine_ls_wR_factor_ref 0.0608
_reflns_Friedel_coverage 0.000
_reflns_Friedel_fraction_full .
_reflns_Friedel_fraction_max .
_reflns_number_gt 5644
_reflns_number_total 6050
_reflns_threshold_expression 'I > 2\s(I)'
_cod_data_source_file 1.cif
_cod_data_source_block 1
_cod_original_sg_symbol_H-M 'P 21/c'
_cod_database_code 1564877
_shelx_shelxl_version_number 2014/7
_shelx_space_group_comment
;
The symmetry employed for this shelxl refinement is uniquely defined
by the following loop, which should always be used as a source of
symmetry information in preference to the above space-group names.
They are only intended as comments.
;
_shelx_estimated_absorpt_t_min 0.570
_shelx_estimated_absorpt_t_max 0.960

loop_
_space_group_symop_operation_xyz
'x, y, z'
'-x, y+1/2, -z+1/2'
'-x, -y, -z'
'x, -y-1/2, z-1/2'

loop_
_atom_site_label
_atom_site_type_symbol
_atom_site_fract_x
_atom_site_fract_y
_atom_site_fract_z
_atom_site_U_iso_or_equiv
_atom_site_adp_type
_atom_site_occupancy
_atom_site_site_symmetry_order
_atom_site_calc_flag
_atom_site_refinement_flags_posn
_atom_site_refinement_flags_adp
_atom_site_refinement_flags_occupancy
_atom_site_disorder_assembly
_atom_site_disorder_group
Cu1 Cu 0.42676(2) 0.47879(2) 0.60954(2) 0.01261(4) Uani 1 1 d . . . . .
S2 S 0.58218(2) 0.43488(2) 0.63294(3) 0.01122(5) Uani 1 1 d . . . . .
S3 S 0.37985(2) 0.56570(2) 0.81402(3) 0.01211(6) Uani 1 1 d . . . . .
S1 S 0.34570(2) 0.35390(2) 0.56172(4) 0.01632(6) Uani 1 1 d . . . . .
F1 F 0.12512(5) 0.57771(5) 0.90599(9) 0.01867(15) Uani 1 1 d . . . . .
F2 F -0.03015(6) 0.57005(6) 0.83446(12) 0.0314(2) Uani 1 1 d . . . . .
F3 F 0.02191(7) 0.64968(7) 1.04791(11) 0.0360(2) Uani 1 1 d . . . . .
F4 F 0.04900(6) 0.69141(6) 0.79678(13) 0.0363(2) Uani 1 1 d . . . . .
N6 N 0.37060(7) 0.71977(6) 0.65357(12) 0.01293(17) Uani 1 1 d . . . . .
N5 N 0.23800(7) 0.66844(6) 0.70518(12) 0.01371(18) Uani 1 1 d . . . . .
H5 H 0.1953 0.6343 0.7384 0.016 Uiso 1 1 calc R U . . .
N4 N 0.73670(6) 0.50680(6) 0.78711(11) 0.01170(17) Uani 1 1 d . . . . .
N3 N 0.60888(7) 0.56231(6) 0.85472(12) 0.01312(17) Uani 1 1 d . . . . .
H3 H 0.5495 0.5728 0.8606 0.016 Uiso 1 1 calc R U . . .
N1 N 0.19478(7) 0.42963(6) 0.68220(12) 0.01485(18) Uani 1 1 d . . . . .
H1 H 0.2273 0.4633 0.7486 0.018 Uiso 1 1 calc R U . . .
N2 N 0.15825(7) 0.33613(6) 0.50028(12) 0.01295(17) Uani 1 1 d . . . . .
C5 C 0.64359(7) 0.50277(7) 0.76094(13) 0.01089(18) Uani 1 1 d . . . . .
C9 C 0.32973(7) 0.65295(7) 0.72012(13) 0.01127(18) Uani 1 1 d . . . . .
C1 C 0.23135(7) 0.37441(7) 0.58106(13) 0.01162(19) Uani 1 1 d . . . . .
C6 C 0.67993(8) 0.60461(8) 0.94053(14) 0.0158(2) Uani 1 1 d . . . . .
H6 H 0.6737 0.6495 1.0146 0.019 Uiso 1 1 calc R U . . .
C10 C 0.22023(8) 0.74533(8) 0.63044(15) 0.0173(2) Uani 1 1 d . . . . .
H10 H 0.1613 0.7707 0.6068 0.021 Uiso 1 1 calc R U . . .
C11 C 0.30322(9) 0.77734(7) 0.59763(14) 0.0162(2) Uani 1 1 d . . . . .
H11 H 0.3136 0.8297 0.5458 0.019 Uiso 1 1 calc R U . . .
C7 C 0.76011(8) 0.56964(7) 0.89867(14) 0.0145(2) Uani 1 1 d . . . . .
H7 H 0.8210 0.5852 0.9383 0.017 Uiso 1 1 calc R U . . .
C12 C 0.46983(8) 0.73082(8) 0.64162(16) 0.0197(2) Uani 1 1 d . . . . .
H12A H 0.4960 0.7633 0.7341 0.030 Uiso 1 1 calc R U . . .
H12B H 0.4804 0.7614 0.5427 0.030 Uiso 1 1 calc R U . . .
H12C H 0.4998 0.6752 0.6400 0.030 Uiso 1 1 calc R U . . .
C8 C 0.80297(8) 0.45614(8) 0.70414(14) 0.0149(2) Uani 1 1 d . . . . .
H8A H 0.7708 0.4080 0.6510 0.022 Uiso 1 1 calc R U . . .
H8B H 0.8516 0.4352 0.7819 0.022 Uiso 1 1 calc R U . . .
H8C H 0.8308 0.4913 0.6240 0.022 Uiso 1 1 calc R U . . .
C2 C 0.09864(8) 0.42589(8) 0.66677(16) 0.0189(2) Uani 1 1 d . . . . .
H2 H 0.0570 0.4582 0.7249 0.023 Uiso 1 1 calc R U . . .
C3 C 0.07603(8) 0.36748(8) 0.55320(16) 0.0182(2) Uani 1 1 d . . . . .
H3A H 0.0151 0.3508 0.5160 0.022 Uiso 1 1 calc R U . . .
C4 C 0.16402(8) 0.27144(7) 0.37687(15) 0.0177(2) Uani 1 1 d . . . . .
H4A H 0.2236 0.2763 0.3290 0.027 Uiso 1 1 calc R U . . .
H4B H 0.1134 0.2794 0.2938 0.027 Uiso 1 1 calc R U . . .
H4C H 0.1590 0.2152 0.4250 0.027 Uiso 1 1 calc R U . . .
B1 B 0.03976(9) 0.62248(9) 0.89723(17) 0.0165(2) Uani 1 1 d . . . . .

loop_
_atom_site_aniso_label
_atom_site_aniso_U_11
_atom_site_aniso_U_22
_atom_site_aniso_U_33
_atom_site_aniso_U_23
_atom_site_aniso_U_13
_atom_site_aniso_U_12
Cu1 0.00987(7) 0.01258(7) 0.01512(7) -0.00167(5) -0.00088(5) -0.00099(4)
S2 0.00937(11) 0.01073(11) 0.01310(11) -0.00098(9) -0.00212(9) -0.00046(8)
S3 0.01106(11) 0.01252(12) 0.01279(12) 0.00041(9) 0.00109(9) 0.00160(9)
S1 0.00937(11) 0.01117(12) 0.02819(15) -0.00242(10) -0.00013(10) -0.00075(9)
F1 0.0108(3) 0.0212(4) 0.0242(4) 0.0048(3) 0.0026(3) 0.0019(3)
F2 0.0122(3) 0.0339(5) 0.0477(5) -0.0146(4) -0.0004(3) -0.0054(3)
F3 0.0290(5) 0.0502(6) 0.0297(5) -0.0160(4) 0.0082(4) 0.0026(4)
F4 0.0168(4) 0.0361(5) 0.0562(6) 0.0253(5) 0.0036(4) 0.0046(3)
N6 0.0123(4) 0.0121(4) 0.0147(4) -0.0005(3) 0.0032(3) -0.0013(3)
N5 0.0095(4) 0.0146(4) 0.0170(4) 0.0023(3) 0.0012(3) 0.0001(3)
N4 0.0093(4) 0.0132(4) 0.0123(4) -0.0003(3) -0.0011(3) -0.0007(3)
N3 0.0100(4) 0.0139(4) 0.0151(4) -0.0020(3) -0.0014(3) 0.0004(3)
N1 0.0142(4) 0.0157(4) 0.0145(4) -0.0023(3) 0.0001(3) -0.0013(3)
N2 0.0106(4) 0.0126(4) 0.0153(4) -0.0002(3) -0.0017(3) -0.0006(3)
C5 0.0096(4) 0.0113(4) 0.0115(4) 0.0014(3) -0.0015(3) -0.0006(3)
C9 0.0105(4) 0.0126(5) 0.0108(4) -0.0012(4) 0.0017(3) -0.0001(3)
C1 0.0111(4) 0.0105(4) 0.0130(5) 0.0015(4) -0.0009(4) -0.0013(3)
C6 0.0145(5) 0.0160(5) 0.0164(5) -0.0039(4) -0.0024(4) -0.0018(4)
C10 0.0162(5) 0.0161(5) 0.0190(5) 0.0029(4) -0.0015(4) 0.0031(4)
C11 0.0197(5) 0.0132(5) 0.0155(5) 0.0024(4) 0.0006(4) 0.0013(4)
C7 0.0125(5) 0.0157(5) 0.0147(5) -0.0013(4) -0.0026(4) -0.0024(4)
C12 0.0134(5) 0.0192(5) 0.0274(6) -0.0013(5) 0.0068(4) -0.0044(4)
C8 0.0105(4) 0.0174(5) 0.0169(5) -0.0011(4) 0.0011(4) 0.0011(4)
C2 0.0136(5) 0.0214(6) 0.0222(6) -0.0018(4) 0.0042(4) 0.0005(4)
C3 0.0100(5) 0.0199(5) 0.0246(6) -0.0006(4) 0.0005(4) -0.0004(4)
C4 0.0177(5) 0.0141(5) 0.0206(5) -0.0048(4) -0.0035(4) -0.0002(4)
B1 0.0091(5) 0.0194(6) 0.0211(6) -0.0010(5) 0.0016(4) -0.0005(4)

loop_
_atom_type_symbol
_atom_type_description
_atom_type_scat_dispersion_real
_atom_type_scat_dispersion_imag
_atom_type_scat_source
C C 0.0033 0.0016 'International Tables Vol C Tables 4.2.6.8 and 6.1.1.4'
H H 0.0000 0.0000 'International Tables Vol C Tables 4.2.6.8 and 6.1.1.4'
B B 0.0013 0.0007 'International Tables Vol C Tables 4.2.6.8 and 6.1.1.4'
N N 0.0061 0.0033 'International Tables Vol C Tables 4.2.6.8 and 6.1.1.4'
F F 0.0171 0.0103 'International Tables Vol C Tables 4.2.6.8 and 6.1.1.4'
S S 0.1246 0.1234 'International Tables Vol C Tables 4.2.6.8 and 6.1.1.4'
Cu Cu 0.3201 1.2651 'International Tables Vol C Tables 4.2.6.8 and 6.1.1.4'

loop_
_geom_angle_atom_site_label_1
_geom_angle_atom_site_label_2
_geom_angle_atom_site_label_3
_geom_angle
_geom_angle_site_symmetry_1
_geom_angle_site_symmetry_3
S1 Cu1 S3 117.154(13) . .
S1 Cu1 S2 103.477(13) . .
S3 Cu1 S2 116.211(12) . .
S1 Cu1 S2 109.714(13) . 3_666
S3 Cu1 S2 106.335(14) . 3_666
S2 Cu1 S2 103.029(10) . 3_666
S1 Cu1 Cu1 117.370(12) . 3_666
S3 Cu1 Cu1 125.324(12) . 3_666
S2 Cu1 Cu1 52.897(10) . 3_666
S2 Cu1 Cu1 50.132(9) 3_666 3_666
C5 S2 Cu1 108.43(4) . .
C5 S2 Cu1 99.40(4) . 3_666
Cu1 S2 Cu1 76.972(10) . 3_666
C9 S3 Cu1 105.77(4) . .
C1 S1 Cu1 107.75(4) . .
C9 N6 C11 109.41(9) . .
C9 N6 C12 125.88(10) . .
C11 N6 C12 124.71(10) . .
C9 N5 C10 110.54(10) . .
C9 N5 H5 124.7 . .
C10 N5 H5 124.7 . .
C5 N4 C7 109.49(9) . .
C5 N4 C8 125.36(9) . .
C7 N4 C8 125.07(9) . .
C5 N3 C6 110.19(9) . .
C5 N3 H3 124.9 . .
C6 N3 H3 124.9 . .
C1 N1 C2 110.54(10) . .
C1 N1 H1 124.7 . .
C2 N1 H1 124.7 . .
C1 N2 C3 109.70(10) . .
C1 N2 C4 125.57(10) . .
C3 N2 C4 124.72(10) . .
N3 C5 N4 106.49(9) . .
N3 C5 S2 127.01(8) . .
N4 C5 S2 126.50(9) . .
N5 C9 N6 106.20(9) . .
N5 C9 S3 124.57(8) . .
N6 C9 S3 129.19(8) . .
N1 C1 N2 105.84(9) . .
N1 C1 S1 127.61(8) . .
N2 C1 S1 126.52(9) . .
C7 C6 N3 106.70(10) . .
C7 C6 H6 126.7 . .
N3 C6 H6 126.7 . .
C11 C10 N5 106.42(10) . .
C11 C10 H10 126.8 . .
N5 C10 H10 126.8 . .
C10 C11 N6 107.43(10) . .
C10 C11 H11 126.3 . .
N6 C11 H11 126.3 . .
C6 C7 N4 107.14(10) . .
C6 C7 H7 126.4 . .
N4 C7 H7 126.4 . .
N6 C12 H12A 109.5 . .
N6 C12 H12B 109.5 . .
H12A C12 H12B 109.5 . .
N6 C12 H12C 109.5 . .
H12A C12 H12C 109.5 . .
H12B C12 H12C 109.5 . .
N4 C8 H8A 109.5 . .
N4 C8 H8B 109.5 . .
H8A C8 H8B 109.5 . .
N4 C8 H8C 109.5 . .
H8A C8 H8C 109.5 . .
H8B C8 H8C 109.5 . .
C3 C2 N1 106.48(11) . .
C3 C2 H2 126.8 . .
N1 C2 H2 126.8 . .
C2 C3 N2 107.43(10) . .
C2 C3 H3A 126.3 . .
N2 C3 H3A 126.3 . .
N2 C4 H4A 109.5 . .
N2 C4 H4B 109.5 . .
H4A C4 H4B 109.5 . .
N2 C4 H4C 109.5 . .
H4A C4 H4C 109.5 . .
H4B C4 H4C 109.5 . .
F3 B1 F2 110.73(11) . .
F3 B1 F4 110.13(12) . .
F2 B1 F4 109.92(11) . .
F3 B1 F1 109.28(11) . .
F2 B1 F1 109.34(11) . .
F4 B1 F1 107.38(10) . .

loop_
_geom_bond_atom_site_label_1
_geom_bond_atom_site_label_2
_geom_bond_distance
_geom_bond_site_symmetry_2
Cu1 S1 2.3136(4) .
Cu1 S3 2.3330(4) .
Cu1 S2 2.3475(4) .
Cu1 S2 2.4394(4) 3_666
Cu1 Cu1 2.9799(4) 3_666
S2 C5 1.7157(11) .
S2 Cu1 2.4394(4) 3_666
S3 C9 1.7190(11) .
S1 C1 1.7055(11) .
F1 B1 1.4202(15) .
F2 B1 1.3803(15) .
F3 B1 1.3744(16) .
F4 B1 1.3874(16) .
N6 C9 1.3496(14) .
N6 C11 1.3884(15) .
N6 C12 1.4572(15) .
N5 C9 1.3464(14) .
N5 C10 1.3806(15) .
N5 H5 0.8800 .
N4 C5 1.3503(14) .
N4 C7 1.3868(14) .
N4 C8 1.4630(15) .
N3 C5 1.3454(15) .
N3 C6 1.3815(14) .
N3 H3 0.8800 .
N1 C1 1.3501(15) .
N1 C2 1.3888(15) .
N1 H1 0.8800 .
N2 C1 1.3543(14) .
N2 C3 1.3910(15) .
N2 C4 1.4590(15) .
C6 C7 1.3542(17) .
C6 H6 0.9500 .
C10 C11 1.3497(17) .
C10 H10 0.9500 .
C11 H11 0.9500 .
C7 H7 0.9500 .
C12 H12A 0.9800 .
C12 H12B 0.9800 .
C12 H12C 0.9800 .
C8 H8A 0.9800 .
C8 H8B 0.9800 .
C8 H8C 0.9800 .
C2 C3 1.3468(18) .
C2 H2 0.9500 .
C3 H3A 0.9500 .
C4 H4A 0.9800 .
C4 H4B 0.9800 .
C4 H4C 0.9800 .

loop_
_geom_hbond_atom_site_label_D
_geom_hbond_atom_site_label_H
_geom_hbond_atom_site_label_A
_geom_hbond_distance_DH
_geom_hbond_distance_HA
_geom_hbond_distance_DA
_geom_hbond_angle_DHA
_geom_hbond_site_symmetry_A
N5 H5 F1 0.88 2.00 2.8198(12) 154.0 .
N5 H5 F4 0.88 2.38 2.9173(13) 119.2 .
C10 H10 F3 0.95 2.40 3.3413(16) 173.2 4_575
C7 H7 F2 0.95 2.39 3.1214(15) 133.1 1_655
C8 H8B F1 0.98 2.62 3.3920(14) 136.2 3_667
C8 H8B F3 0.98 2.60 3.5683(16) 167.8 3_667
C2 H2 F1 0.95 2.57 3.1277(15) 117.8 .
C2 H2 F2 0.95 2.39 3.3180(16) 164.7 .
C4 H4B F4 0.98 2.46 3.3600(15) 152.8 3_566
